data_7229920
loop_
_publ_author_name
'Alimi, Lukman O.'
'Lama, Prem'
'Smith, Vincent J.'
'Barbour, Leonard J.'

_publ_section_title
;
 Large volumetric thermal expansion of a novel organic cocrystal over a
 wide temperature range
;
_journal_issue 5
_journal_name_full CrystEngComm
_journal_page_first 631
_journal_paper_doi 10.1039/C7CE01848G
_journal_volume 20
_journal_year 2018
_chemical_formula_sum 'C25 H26 N6'
_chemical_formula_weight 410.52
_chemical_name_common ABN.2DMABN
_space_group_crystal_system monoclinic
_space_group_IT_number 14
_space_group_name_Hall '-P 2yn'
_space_group_name_H-M_alt 'P 1 21/n 1'
_symmetry_space_group_name_Hall '-P 2yn'
_symmetry_space_group_name_H-M 'P 1 21/n 1'
_atom_sites_solution_hydrogens geom
_audit_creation_method SHELXL-2016/6
_audit_update_record
;
2017-06-09 deposited with the CCDC.
2018-01-08 downloaded from the CCDC.
;
_cell_angle_alpha 90
_cell_angle_beta 104.2740(10)
_cell_angle_gamma 90
_cell_formula_units_Z 8
_cell_length_a 9.7661(3)
_cell_length_b 25.2392(8)
_cell_length_c 19.0103(6)
_cell_measurement_reflns_used 9927
_cell_measurement_temperature 140(2)
_cell_measurement_theta_max 28.19
_cell_measurement_theta_min 2.66
_cell_volume 4541.2(2)
_computing_cell_refinement 'Bruker SAINT'
_computing_data_collection 'Bruker APEX2'
_computing_data_reduction 'Bruker SAINT'
_computing_molecular_graphics 'Bruker SHELXTL'
_computing_publication_material 'Bruker SHELXTL'
_computing_structure_refinement 'SHELXL-2016/6 (Sheldrick, 2016)'
_computing_structure_solution 'SHELXT 2014/5 (Sheldrick, 2014)'
_diffrn_ambient_temperature 140(2)
_diffrn_measured_fraction_theta_full 0.990
_diffrn_measured_fraction_theta_max 0.991
_diffrn_measurement_device_type 'Bruker APEX-II CCD'
_diffrn_measurement_method '\f and \w scans'
_diffrn_radiation_type MoK\a
_diffrn_radiation_wavelength 0.71073
_diffrn_reflns_av_R_equivalents 0.0954
_diffrn_reflns_av_unetI/netI 0.0347
_diffrn_reflns_Laue_measured_fraction_full 0.990
_diffrn_reflns_Laue_measured_fraction_max 0.991
_diffrn_reflns_limit_h_max 13
_diffrn_reflns_limit_h_min -11
_diffrn_reflns_limit_k_max 33
_diffrn_reflns_limit_k_min -33
_diffrn_reflns_limit_l_max 25
_diffrn_reflns_limit_l_min -25
_diffrn_reflns_number 209426
_diffrn_reflns_point_group_measured_fraction_full 0.990
_diffrn_reflns_point_group_measured_fraction_max 0.991
_diffrn_reflns_theta_full 25.000
_diffrn_reflns_theta_max 28.363
_diffrn_reflns_theta_min 1.368
_exptl_absorpt_coefficient_mu 0.074
_exptl_absorpt_correction_T_max 0.9920
_exptl_absorpt_correction_T_min 0.9761
_exptl_absorpt_correction_type multi-scan
_exptl_absorpt_process_details SADABS
_exptl_crystal_colour Yellow
_exptl_crystal_density_diffrn 1.201
_exptl_crystal_description Flat
_exptl_crystal_F_000 1744
_exptl_crystal_size_max 0.327
_exptl_crystal_size_mid 0.234
_exptl_crystal_size_min 0.108
_refine_diff_density_max 0.390
_refine_diff_density_min -0.421
_refine_diff_density_rms 0.074
_refine_ls_extinction_method none
_refine_ls_goodness_of_fit_ref 1.037
_refine_ls_hydrogen_treatment constr
_refine_ls_matrix_type full
_refine_ls_number_parameters 567
_refine_ls_number_reflns 11237
_refine_ls_number_restraints 0
_refine_ls_restrained_S_all 1.037
_refine_ls_R_factor_all 0.1366
_refine_ls_R_factor_gt 0.0888
_refine_ls_shift/su_max 0.000
_refine_ls_shift/su_mean 0.000
_refine_ls_structure_factor_coef Fsqd
_refine_ls_weighting_details 'w=1/[\s^2^(Fo^2^)+(0.1361P)^2^+3.4630P] where P=(Fo^2^+2Fc^2^)/3'
_refine_ls_weighting_scheme calc
_refine_ls_wR_factor_gt 0.2262
_refine_ls_wR_factor_ref 0.2896
_reflns_Friedel_coverage 0.000
_reflns_number_gt 6781
_reflns_number_total 11237
_reflns_threshold_expression 'I > 2\s(I)'
_cod_data_source_file c7ce01848g3.cif
_cod_data_source_block 140K
_cod_depositor_comments
;
The following automatic conversions were performed:

'_exptl_absorpt_correction_type' value 'Multi-scan' changed to
'multi-scan' according to
/home/data/users/saulius/crontab/automatic-downloads/rss-feeds/RSC/lib/dictionaries/cif_core.dic
dictionary named 'cif_core.dic' version 2.4.2 from 2011-04-26.

Automatic conversion script
Id: cif_fix_values 4973 2017-02-22 13:04:09Z antanas 

 Adding full bibliography for 7229912--7229922.cif.
;
_cod_database_code 7229920
_shelx_shelxl_version_number 2016/6
_shelx_space_group_comment
;
The symmetry employed for this shelxl refinement is uniquely defined
by the following loop, which should always be used as a source of
symmetry information in preference to the above space-group names.
They are only intended as comments.
;
_shelx_estimated_absorpt_t_min 0.976
_shelx_estimated_absorpt_t_max 0.992

loop_
_space_group_symop_operation_xyz
'x, y, z'
'-x+1/2, y+1/2, -z+1/2'
'-x, -y, -z'
'x-1/2, -y-1/2, z-1/2'

loop_
_atom_site_label
_atom_site_type_symbol
_atom_site_fract_x
_atom_site_fract_y
_atom_site_fract_z
_atom_site_U_iso_or_equiv
_atom_site_adp_type
_atom_site_occupancy
_atom_site_site_symmetry_order
_atom_site_calc_flag
_atom_site_refinement_flags_posn
_atom_site_refinement_flags_adp
N1 N 0.7413(2) 0.95348(9) 0.51117(11) 0.0469(5) Uani 1 1 d . .
N2 N 0.0772(3) 0.87264(10) 0.50240(13) 0.0530(6) Uani 1 1 d . .
N3 N -0.0289(2) 0.74743(10) 0.51037(13) 0.0502(6) Uani 1 1 d . .
H3D H 0.012968 0.717102 0.506399 0.060 Uiso 1 1 calc R U
H3E H 0.018740 0.777277 0.513247 0.060 Uiso 1 1 calc R U
N4 N -0.7183(3) 0.75064(11) 0.51347(16) 0.0605(7) Uani 1 1 d . .
N5 N 0.7405(2) 0.54892(9) 0.49744(11) 0.0438(5) Uani 1 1 d . .
N6 N 0.0783(3) 0.62537(10) 0.50015(15) 0.0577(6) Uani 1 1 d . .
N7 N 0.0093(2) 0.70488(9) 0.76023(11) 0.0465(5) Uani 1 1 d . .
N8 N 0.6697(3) 0.62753(11) 0.75627(15) 0.0615(7) Uani 1 1 d . .
N9 N 0.7796(2) 0.50616(10) 0.74577(13) 0.0507(6) Uani 1 1 d . .
H9E H 0.736909 0.536633 0.747805 0.061 Uiso 1 1 calc R U
H9D H 0.732117 0.476326 0.743723 0.061 Uiso 1 1 calc R U
N10 N 1.4716(3) 0.50136(11) 0.74810(15) 0.0594(7) Uani 1 1 d . .
N11 N 0.0110(2) 0.30087(9) 0.73801(11) 0.0440(5) Uani 1 1 d . .
N12 N 0.6792(2) 0.38005(10) 0.75311(13) 0.0522(6) Uani 1 1 d . .
C1 C 0.6061(3) 0.93898(9) 0.50884(12) 0.0370(5) Uani 1 1 d . .
C2 C 0.5577(3) 0.93439(9) 0.57314(13) 0.0390(5) Uani 1 1 d . .
H2 H 0.619565 0.942798 0.618723 0.047 Uiso 1 1 calc R U
C3 C 0.4222(3) 0.91789(10) 0.57002(13) 0.0393(5) Uani 1 1 d . .
H3 H 0.391601 0.915269 0.613602 0.047 Uiso 1 1 calc R U
C4 C 0.3286(3) 0.90490(10) 0.50392(13) 0.0393(5) Uani 1 1 d . .
C5 C 0.3739(3) 0.91022(10) 0.43988(13) 0.0412(5) Uani 1 1 d . .
H5 H 0.310922 0.902078 0.394520 0.049 Uiso 1 1 calc R U
C6 C 0.5090(3) 0.92717(10) 0.44209(13) 0.0415(6) Uani 1 1 d . .
H6 H 0.537512 0.930994 0.398059 0.050 Uiso 1 1 calc R U
C7 C 0.1884(3) 0.88668(11) 0.50237(13) 0.0434(6) Uani 1 1 d . .
C8 C 0.7880(3) 0.95951(12) 0.44473(15) 0.0505(7) Uani 1 1 d . .
H8A H 0.774451 0.926033 0.417788 0.076 Uiso 1 1 calc R U
H8B H 0.888307 0.969116 0.456741 0.076 Uiso 1 1 calc R U
H8C H 0.732698 0.987451 0.414847 0.076 Uiso 1 1 calc R U
C9 C 0.8422(3) 0.96462(12) 0.57951(15) 0.0525(7) Uani 1 1 d . .
H9A H 0.814377 0.997090 0.600629 0.079 Uiso 1 1 calc R U
H9B H 0.936413 0.969292 0.570998 0.079 Uiso 1 1 calc R U
H9C H 0.843865 0.934998 0.613040 0.079 Uiso 1 1 calc R U
C10 C -0.1671(2) 0.74819(9) 0.51205(12) 0.0360(5) Uani 1 1 d . .
C11 C -0.2360(3) 0.79615(10) 0.51924(12) 0.0380(5) Uani 1 1 d . .
H11 H -0.185061 0.828534 0.523161 0.046 Uiso 1 1 calc R U
C12 C -0.3764(2) 0.79671(9) 0.52065(12) 0.0361(5) Uani 1 1 d . .
H12 H -0.421459 0.829396 0.525400 0.043 Uiso 1 1 calc R U
C13 C -0.4527(2) 0.74940(9) 0.51514(12) 0.0345(5) Uani 1 1 d . .
C14 C -0.3849(2) 0.70180(9) 0.50903(12) 0.0356(5) Uani 1 1 d . .
H14 H -0.435775 0.669459 0.505872 0.043 Uiso 1 1 calc R U
C15 C -0.2451(2) 0.70107(10) 0.50753(12) 0.0379(5) Uani 1 1 d . .
H15 H -0.200504 0.668172 0.503371 0.045 Uiso 1 1 calc R U
C16 C -0.6008(3) 0.75024(10) 0.51435(14) 0.0411(6) Uani 1 1 d . .
C17 C 0.6041(3) 0.56044(9) 0.49772(12) 0.0361(5) Uani 1 1 d . .
C18 C 0.4999(3) 0.56932(9) 0.43187(12) 0.0379(5) Uani 1 1 d . .
H18 H 0.523229 0.564315 0.386671 0.045 Uiso 1 1 calc R U
C19 C 0.3660(3) 0.58506(10) 0.43311(13) 0.0409(5) Uani 1 1 d . .
H19 H 0.298437 0.591471 0.388606 0.049 Uiso 1 1 calc R U
C20 C 0.3270(3) 0.59187(10) 0.49877(14) 0.0411(5) Uani 1 1 d . .
C21 C 0.4272(3) 0.58042(10) 0.56368(13) 0.0421(6) Uani 1 1 d . .
H21 H 0.401392 0.583164 0.608570 0.050 Uiso 1 1 calc R U
C22 C 0.5612(3) 0.56540(10) 0.56321(13) 0.0413(5) Uani 1 1 d . .
H22 H 0.627226 0.558102 0.607947 0.050 Uiso 1 1 calc R U
C23 C 0.1882(3) 0.61017(11) 0.49968(14) 0.0462(6) Uani 1 1 d . .
C24 C 0.8459(3) 0.54135(12) 0.56546(15) 0.0511(7) Uani 1 1 d . .
H24A H 0.844327 0.571676 0.597445 0.077 Uiso 1 1 calc R U
H24B H 0.939676 0.538426 0.555816 0.077 Uiso 1 1 calc R U
H24C H 0.824830 0.508855 0.588976 0.077 Uiso 1 1 calc R U
C25 C 0.7837(3) 0.53914(11) 0.43093(14) 0.0458(6) Uani 1 1 d . .
H25A H 0.737250 0.507004 0.407642 0.069 Uiso 1 1 calc R U
H25B H 0.886382 0.534477 0.442140 0.069 Uiso 1 1 calc R U
H25C H 0.756533 0.569340 0.398035 0.069 Uiso 1 1 calc R U
C26 C 0.1440(3) 0.69225(9) 0.75954(12) 0.0369(5) Uani 1 1 d . .
C27 C 0.2479(3) 0.68144(10) 0.82435(13) 0.0434(6) Uani 1 1 d . .
H27 H 0.224302 0.685224 0.869684 0.052 Uiso 1 1 calc R U
C28 C 0.3814(3) 0.66566(10) 0.82322(14) 0.0450(6) Uani 1 1 d . .
H28 H 0.448399 0.658199 0.867567 0.054 Uiso 1 1 calc R U
C29 C 0.4203(3) 0.66039(10) 0.75750(14) 0.0429(6) Uani 1 1 d . .
C30 C 0.3209(3) 0.67342(10) 0.69288(14) 0.0429(6) Uani 1 1 d . .
H30 H 0.347298 0.671644 0.648081 0.051 Uiso 1 1 calc R U
C31 C 0.1868(3) 0.68861(9) 0.69328(13) 0.0413(6) Uani 1 1 d . .
H31 H 0.121223 0.696850 0.648765 0.050 Uiso 1 1 calc R U
C32 C 0.5588(3) 0.64230(12) 0.75615(16) 0.0511(7) Uani 1 1 d . .
C33 C -0.0973(3) 0.71309(12) 0.69323(15) 0.0517(7) Uani 1 1 d . .
H33A H -0.078703 0.746492 0.670984 0.078 Uiso 1 1 calc R U
H33B H -0.190747 0.714588 0.703491 0.078 Uiso 1 1 calc R U
H33C H -0.094579 0.683741 0.659842 0.078 Uiso 1 1 calc R U
C34 C -0.0301(3) 0.71258(12) 0.82847(15) 0.0526(7) Uani 1 1 d . .
H34A H -0.010371 0.680144 0.857554 0.079 Uiso 1 1 calc R U
H34B H -0.131090 0.720818 0.818634 0.079 Uiso 1 1 calc R U
H34C H 0.024685 0.741962 0.855211 0.079 Uiso 1 1 calc R U
C35 C 0.9189(2) 0.50518(10) 0.74578(12) 0.0360(5) Uani 1 1 d . .
C36 C 0.9884(3) 0.45705(10) 0.74147(13) 0.0387(5) Uani 1 1 d . .
H36 H 0.937563 0.424696 0.738202 0.046 Uiso 1 1 calc R U
C37 C 1.1296(2) 0.45625(9) 0.74191(12) 0.0361(5) Uani 1 1 d . .
H37 H 1.175449 0.423337 0.739642 0.043 Uiso 1 1 calc R U
C38 C 1.2056(2) 0.50322(9) 0.74566(12) 0.0333(5) Uani 1 1 d . .
C39 C 1.1369(2) 0.55139(9) 0.74905(12) 0.0372(5) Uani 1 1 d . .
H39 H 1.187750 0.583689 0.751406 0.045 Uiso 1 1 calc R U
C40 C 0.9961(3) 0.55228(10) 0.74901(12) 0.0392(5) Uani 1 1 d . .
H40 H 0.950541 0.585288 0.751202 0.047 Uiso 1 1 calc R U
C41 C 1.3539(3) 0.50234(10) 0.74771(13) 0.0401(5) Uani 1 1 d . .
C42 C 0.1481(2) 0.31396(9) 0.74227(13) 0.0357(5) Uani 1 1 d . .
C43 C 0.1980(3) 0.32036(10) 0.67858(13) 0.0398(5) Uani 1 1 d . .
H43 H 0.136195 0.313524 0.632422 0.048 Uiso 1 1 calc R U
C44 C 0.3338(3) 0.33626(9) 0.68285(13) 0.0398(5) Uani 1 1 d . .
H44 H 0.364629 0.340109 0.639483 0.048 Uiso 1 1 calc R U
C45 C 0.4279(3) 0.34694(9) 0.74948(13) 0.0376(5) Uani 1 1 d . .
C46 C 0.3815(3) 0.33941(10) 0.81334(13) 0.0395(5) Uani 1 1 d . .
H46 H 0.444484 0.345789 0.859288 0.047 Uiso 1 1 calc R U
C47 C 0.2458(3) 0.32291(10) 0.80963(13) 0.0397(5) Uani 1 1 d . .
H47 H 0.217062 0.317403 0.853292 0.048 Uiso 1 1 calc R U
C48 C 0.5680(3) 0.36532(10) 0.75245(13) 0.0421(6) Uani 1 1 d . .
C49 C -0.0383(3) 0.29230(11) 0.80314(15) 0.0471(6) Uani 1 1 d . .
H49A H 0.012462 0.262260 0.830276 0.071 Uiso 1 1 calc R U
H49B H -0.139797 0.284675 0.789667 0.071 Uiso 1 1 calc R U
H49C H -0.020790 0.324177 0.833476 0.071 Uiso 1 1 calc R U
C50 C -0.0890(3) 0.29238(12) 0.66831(15) 0.0521(7) Uani 1 1 d . .
H50A H -0.084986 0.322371 0.636139 0.078 Uiso 1 1 calc R U
H50B H -0.184669 0.289366 0.675509 0.078 Uiso 1 1 calc R U
H50C H -0.064721 0.259685 0.646346 0.078 Uiso 1 1 calc R U

loop_
_atom_site_aniso_label
_atom_site_aniso_U_11
_atom_site_aniso_U_22
_atom_site_aniso_U_33
_atom_site_aniso_U_23
_atom_site_aniso_U_13
_atom_site_aniso_U_12
N1 0.0508(13) 0.0540(13) 0.0374(11) -0.0005(9) 0.0136(9) -0.0105(10)
N2 0.0473(14) 0.0633(15) 0.0475(13) 0.0012(11) 0.0102(10) -0.0032(11)
N3 0.0315(11) 0.0645(16) 0.0556(14) -0.0017(11) 0.0125(10) 0.0016(10)
N4 0.0376(13) 0.0736(19) 0.0726(17) -0.0065(13) 0.0183(12) -0.0021(11)
N5 0.0453(12) 0.0494(13) 0.0351(10) 0.0022(9) 0.0067(9) 0.0079(9)
N6 0.0508(14) 0.0564(15) 0.0697(16) 0.0010(12) 0.0223(12) 0.0032(11)
N7 0.0552(13) 0.0498(13) 0.0330(10) 0.0019(9) 0.0082(9) 0.0096(10)
N8 0.0499(15) 0.0615(16) 0.0717(17) 0.0022(13) 0.0123(12) 0.0036(12)
N9 0.0333(11) 0.0669(16) 0.0534(13) 0.0053(11) 0.0137(10) 0.0018(10)
N10 0.0345(13) 0.0785(19) 0.0649(16) 0.0023(13) 0.0119(11) 0.0015(11)
N11 0.0439(12) 0.0488(13) 0.0397(11) 0.0025(9) 0.0112(9) -0.0064(9)
N12 0.0460(13) 0.0575(15) 0.0538(14) 0.0038(11) 0.0137(10) -0.0002(11)
C1 0.0473(13) 0.0321(12) 0.0330(11) 0.0014(9) 0.0125(10) -0.0006(10)
C2 0.0488(14) 0.0358(12) 0.0320(11) -0.0007(9) 0.0093(10) -0.0016(10)
C3 0.0482(14) 0.0375(12) 0.0339(11) 0.0008(9) 0.0133(10) 0.0020(10)
C4 0.0433(13) 0.0370(12) 0.0373(12) 0.0013(10) 0.0094(10) 0.0010(10)
C5 0.0500(14) 0.0398(13) 0.0317(11) 0.0007(10) 0.0060(10) 0.0007(11)
C6 0.0536(15) 0.0377(13) 0.0350(12) 0.0011(10) 0.0142(10) 0.0003(11)
C7 0.0479(15) 0.0454(14) 0.0348(12) 0.0003(10) 0.0063(10) 0.0022(11)
C8 0.0525(16) 0.0571(17) 0.0468(15) 0.0000(12) 0.0213(12) -0.0045(13)
C9 0.0467(15) 0.0623(18) 0.0472(15) 0.0006(13) 0.0090(12) -0.0062(13)
C10 0.0314(12) 0.0471(14) 0.0292(11) 0.0014(9) 0.0069(9) 0.0023(9)
C11 0.0420(13) 0.0366(12) 0.0354(11) 0.0001(9) 0.0092(9) -0.0072(10)
C12 0.0401(12) 0.0314(11) 0.0362(11) 0.0001(9) 0.0086(9) 0.0029(9)
C13 0.0324(12) 0.0382(12) 0.0326(11) -0.0004(9) 0.0076(9) -0.0015(9)
C14 0.0412(12) 0.0322(11) 0.0327(11) -0.0017(9) 0.0079(9) -0.0030(9)
C15 0.0413(13) 0.0367(12) 0.0353(12) -0.0004(9) 0.0087(9) 0.0075(10)
C16 0.0376(14) 0.0434(14) 0.0415(13) -0.0019(10) 0.0085(10) 0.0005(10)
C17 0.0438(13) 0.0292(11) 0.0342(11) 0.0026(9) 0.0077(9) 0.0001(9)
C18 0.0471(13) 0.0349(12) 0.0312(11) 0.0017(9) 0.0090(10) -0.0010(10)
C19 0.0447(14) 0.0390(13) 0.0371(12) 0.0027(10) 0.0068(10) -0.0005(10)
C20 0.0441(14) 0.0347(12) 0.0457(13) 0.0007(10) 0.0130(11) -0.0014(10)
C21 0.0549(15) 0.0371(13) 0.0361(12) -0.0009(10) 0.0148(11) 0.0008(11)
C22 0.0540(15) 0.0358(12) 0.0332(12) 0.0001(9) 0.0091(10) -0.0002(10)
C23 0.0477(15) 0.0458(14) 0.0467(14) 0.0023(11) 0.0146(11) -0.0006(11)
C24 0.0460(15) 0.0589(17) 0.0447(14) 0.0064(12) 0.0040(11) 0.0040(12)
C25 0.0469(14) 0.0490(15) 0.0428(13) 0.0022(11) 0.0134(11) 0.0054(11)
C26 0.0465(13) 0.0301(11) 0.0321(11) -0.0011(9) 0.0059(9) 0.0025(9)
C27 0.0617(16) 0.0339(12) 0.0322(12) -0.0014(9) 0.0073(11) 0.0004(11)
C28 0.0534(15) 0.0404(13) 0.0362(12) 0.0012(10) 0.0013(11) -0.0011(11)
C29 0.0466(14) 0.0350(12) 0.0454(14) -0.0009(10) 0.0080(11) -0.0010(10)
C30 0.0542(15) 0.0356(13) 0.0376(12) 0.0001(10) 0.0088(11) 0.0014(11)
C31 0.0556(15) 0.0346(12) 0.0304(11) 0.0014(9) 0.0043(10) 0.0027(10)
C32 0.0476(16) 0.0496(16) 0.0534(16) -0.0006(12) 0.0072(12) -0.0050(12)
C33 0.0524(16) 0.0558(17) 0.0434(14) 0.0033(12) 0.0054(12) 0.0094(13)
C34 0.0618(17) 0.0545(16) 0.0450(14) 0.0008(12) 0.0200(13) 0.0043(13)
C35 0.0316(12) 0.0493(14) 0.0265(10) 0.0024(9) 0.0060(8) 0.0021(9)
C36 0.0421(13) 0.0376(12) 0.0367(12) 0.0029(9) 0.0103(10) -0.0071(10)
C37 0.0417(13) 0.0313(11) 0.0355(11) 0.0020(9) 0.0096(9) 0.0035(9)
C38 0.0311(12) 0.0373(12) 0.0318(11) 0.0006(9) 0.0081(9) 0.0022(8)
C39 0.0409(13) 0.0329(12) 0.0371(12) -0.0015(9) 0.0087(9) -0.0033(9)
C40 0.0438(13) 0.0388(13) 0.0358(12) -0.0017(9) 0.0111(10) 0.0075(10)
C41 0.0364(13) 0.0424(14) 0.0407(13) 0.0000(10) 0.0077(10) 0.0019(9)
C42 0.0417(13) 0.0298(11) 0.0368(12) 0.0022(9) 0.0122(9) 0.0015(9)
C43 0.0487(14) 0.0374(12) 0.0328(11) 0.0017(9) 0.0091(10) -0.0014(10)
C44 0.0506(14) 0.0371(12) 0.0343(12) 0.0005(9) 0.0156(10) 0.0002(10)
C45 0.0411(13) 0.0357(12) 0.0376(12) 0.0024(9) 0.0130(10) 0.0014(9)
C46 0.0468(14) 0.0398(13) 0.0315(11) -0.0003(9) 0.0088(10) 0.0005(10)
C47 0.0486(14) 0.0379(13) 0.0342(12) 0.0016(9) 0.0134(10) -0.0004(10)
C48 0.0435(14) 0.0463(14) 0.0373(12) 0.0007(10) 0.0114(10) 0.0030(11)
C49 0.0444(14) 0.0511(15) 0.0488(14) 0.0028(12) 0.0172(11) -0.0022(11)
C50 0.0454(15) 0.0610(18) 0.0468(15) 0.0043(13) 0.0056(11) -0.0043(12)

loop_
_atom_type_symbol
_atom_type_description
_atom_type_scat_dispersion_real
_atom_type_scat_dispersion_imag
_atom_type_scat_source
C C 0.0033 0.0016 'International Tables Vol C Tables 4.2.6.8 and 6.1.1.4'
H H 0.0000 0.0000 'International Tables Vol C Tables 4.2.6.8 and 6.1.1.4'
N N 0.0061 0.0033 'International Tables Vol C Tables 4.2.6.8 and 6.1.1.4'

loop_
_geom_angle_atom_site_label_1
_geom_angle_atom_site_label_2
_geom_angle_atom_site_label_3
_geom_angle
C1 N1 C9 121.4(2)
C1 N1 C8 120.7(2)
C9 N1 C8 118.0(2)
C10 N3 H3D 120.0
C10 N3 H3E 120.0
H3D N3 H3E 120.0
C17 N5 C25 122.3(2)
C17 N5 C24 120.2(2)
C25 N5 C24 117.3(2)
C26 N7 C33 120.9(2)
C26 N7 C34 120.7(2)
C33 N7 C34 118.4(2)
C35 N9 H9E 120.0
C35 N9 H9D 120.0
H9E N9 H9D 120.0
C42 N11 C49 120.9(2)
C42 N11 C50 121.3(2)
C49 N11 C50 117.7(2)
N1 C1 C6 121.1(2)
N1 C1 C2 121.3(2)
C6 C1 C2 117.6(2)
C3 C2 C1 120.6(2)
C3 C2 H2 119.7
C1 C2 H2 119.7
C2 C3 C4 121.3(2)
C2 C3 H3 119.4
C4 C3 H3 119.4
C3 C4 C5 118.8(2)
C3 C4 C7 120.1(2)
C5 C4 C7 121.1(2)
C6 C5 C4 120.6(2)
C6 C5 H5 119.7
C4 C5 H5 119.7
C5 C6 C1 121.2(2)
C5 C6 H6 119.4
C1 C6 H6 119.4
N2 C7 C4 178.7(3)
N1 C8 H8A 109.5
N1 C8 H8B 109.5
H8A C8 H8B 109.5
N1 C8 H8C 109.5
H8A C8 H8C 109.5
H8B C8 H8C 109.5
N1 C9 H9A 109.5
N1 C9 H9B 109.5
H9A C9 H9B 109.5
N1 C9 H9C 109.5
H9A C9 H9C 109.5
H9B C9 H9C 109.5
N3 C10 C15 121.0(2)
N3 C10 C11 121.1(2)
C15 C10 C11 118.0(2)
C12 C11 C10 120.8(2)
C12 C11 H11 119.6
C10 C11 H11 119.6
C11 C12 C13 120.3(2)
C11 C12 H12 119.8
C13 C12 H12 119.8
C14 C13 C12 119.2(2)
C14 C13 C16 120.6(2)
C12 C13 C16 120.2(2)
C15 C14 C13 120.7(2)
C15 C14 H14 119.7
C13 C14 H14 119.7
C14 C15 C10 121.0(2)
C14 C15 H15 119.5
C10 C15 H15 119.5
N4 C16 C13 179.6(3)
N5 C17 C22 121.6(2)
N5 C17 C18 121.1(2)
C22 C17 C18 117.3(2)
C19 C18 C17 120.5(2)
C19 C18 H18 119.7
C17 C18 H18 119.7
C18 C19 C20 121.3(2)
C18 C19 H19 119.3
C20 C19 H19 119.3
C19 C20 C21 118.3(2)
C19 C20 C23 121.0(2)
C21 C20 C23 120.7(2)
C22 C21 C20 120.9(2)
C22 C21 H21 119.6
C20 C21 H21 119.6
C21 C22 C17 121.6(2)
C21 C22 H22 119.2
C17 C22 H22 119.2
N6 C23 C20 179.1(3)
N5 C24 H24A 109.5
N5 C24 H24B 109.5
H24A C24 H24B 109.5
N5 C24 H24C 109.5
H24A C24 H24C 109.5
H24B C24 H24C 109.5
N5 C25 H25A 109.5
N5 C25 H25B 109.5
H25A C25 H25B 109.5
N5 C25 H25C 109.5
H25A C25 H25C 109.5
H25B C25 H25C 109.5
N7 C26 C27 121.7(2)
N7 C26 C31 121.4(2)
C27 C26 C31 117.0(2)
C28 C27 C26 121.5(2)
C28 C27 H27 119.2
C26 C27 H27 119.2
C27 C28 C29 120.8(2)
C27 C28 H28 119.6
C29 C28 H28 119.6
C28 C29 C30 118.5(2)
C28 C29 C32 120.8(2)
C30 C29 C32 120.7(2)
C31 C30 C29 121.2(2)
C31 C30 H30 119.4
C29 C30 H30 119.4
C30 C31 C26 120.9(2)
C30 C31 H31 119.5
C26 C31 H31 119.5
N8 C32 C29 178.8(3)
N7 C33 H33A 109.5
N7 C33 H33B 109.5
H33A C33 H33B 109.5
N7 C33 H33C 109.5
H33A C33 H33C 109.5
H33B C33 H33C 109.5
N7 C34 H34A 109.5
N7 C34 H34B 109.5
H34A C34 H34B 109.5
N7 C34 H34C 109.5
H34A C34 H34C 109.5
H34B C34 H34C 109.5
N9 C35 C40 120.8(2)
N9 C35 C36 120.9(2)
C40 C35 C36 118.3(2)
C37 C36 C35 120.7(2)
C37 C36 H36 119.6
C35 C36 H36 119.6
C36 C37 C38 120.6(2)
C36 C37 H37 119.7
C38 C37 H37 119.7
C37 C38 C39 119.1(2)
C37 C38 C41 120.6(2)
C39 C38 C41 120.3(2)
C40 C39 C38 120.4(2)
C40 C39 H39 119.8
C38 C39 H39 119.8
C39 C40 C35 120.9(2)
C39 C40 H40 119.6
C35 C40 H40 119.6
N10 C41 C38 178.8(3)
N11 C42 C47 121.8(2)
N11 C42 C43 121.0(2)
C47 C42 C43 117.2(2)
C44 C43 C42 120.9(2)
C44 C43 H43 119.6
C42 C43 H43 119.6
C43 C44 C45 121.5(2)
C43 C44 H44 119.3
C45 C44 H44 119.3
C44 C45 C46 118.4(2)
C44 C45 C48 120.5(2)
C46 C45 C48 121.1(2)
C47 C46 C45 120.5(2)
C47 C46 H46 119.8
C45 C46 H46 119.8
C46 C47 C42 121.5(2)
C46 C47 H47 119.3
C42 C47 H47 119.3
N12 C48 C45 178.4(3)
N11 C49 H49A 109.5
N11 C49 H49B 109.5
H49A C49 H49B 109.5
N11 C49 H49C 109.5
H49A C49 H49C 109.5
H49B C49 H49C 109.5
N11 C50 H50A 109.5
N11 C50 H50B 109.5
H50A C50 H50B 109.5
N11 C50 H50C 109.5
H50A C50 H50C 109.5
H50B C50 H50C 109.5

loop_
_geom_bond_atom_site_label_1
_geom_bond_atom_site_label_2
_geom_bond_distance
N1 C1 1.361(3)
N1 C9 1.451(3)
N1 C8 1.453(3)
N2 C7 1.142(3)
N3 C10 1.357(3)
N3 H3D 0.8800
N3 H3E 0.8800
N4 C16 1.144(3)
N5 C17 1.364(3)
N5 C25 1.449(3)
N5 C24 1.453(3)
N6 C23 1.142(3)
N7 C26 1.357(3)
N7 C33 1.447(3)
N7 C34 1.454(3)
N8 C32 1.145(4)
N9 C35 1.361(3)
N9 H9E 0.8800
N9 H9D 0.8800
N10 C41 1.147(3)
N11 C42 1.362(3)
N11 C49 1.451(3)
N11 C50 1.455(3)
N12 C48 1.145(3)
C1 C6 1.416(3)
C1 C2 1.420(3)
C2 C3 1.374(3)
C2 H2 0.9500
C3 C4 1.399(3)
C3 H3 0.9500
C4 C5 1.400(3)
C4 C7 1.438(4)
C5 C6 1.378(4)
C5 H5 0.9500
C6 H6 0.9500
C8 H8A 0.9800
C8 H8B 0.9800
C8 H8C 0.9800
C9 H9A 0.9800
C9 H9B 0.9800
C9 H9C 0.9800
C10 C15 1.404(3)
C10 C11 1.408(3)
C11 C12 1.378(3)
C11 H11 0.9500
C12 C13 1.398(3)
C12 H12 0.9500
C13 C14 1.391(3)
C13 C16 1.442(3)
C14 C15 1.372(3)
C14 H14 0.9500
C15 H15 0.9500
C17 C22 1.414(3)
C17 C18 1.423(3)
C18 C19 1.372(3)
C18 H18 0.9500
C19 C20 1.403(3)
C19 H19 0.9500
C20 C21 1.403(4)
C20 C23 1.437(4)
C21 C22 1.365(4)
C21 H21 0.9500
C22 H22 0.9500
C24 H24A 0.9800
C24 H24B 0.9800
C24 H24C 0.9800
C25 H25A 0.9800
C25 H25B 0.9800
C25 H25C 0.9800
C26 C27 1.416(3)
C26 C31 1.424(3)
C27 C28 1.369(4)
C27 H27 0.9500
C28 C29 1.399(4)
C28 H28 0.9500
C29 C30 1.404(4)
C29 C32 1.433(4)
C30 C31 1.366(4)
C30 H30 0.9500
C31 H31 0.9500
C33 H33A 0.9800
C33 H33B 0.9800
C33 H33C 0.9800
C34 H34A 0.9800
C34 H34B 0.9800
C34 H34C 0.9800
C35 C40 1.401(3)
C35 C36 1.404(3)
C36 C37 1.376(3)
C36 H36 0.9500
C37 C38 1.392(3)
C37 H37 0.9500
C38 C39 1.398(3)
C38 C41 1.439(3)
C39 C40 1.375(3)
C39 H39 0.9500
C40 H40 0.9500
C42 C47 1.414(3)
C42 C43 1.421(3)
C43 C44 1.369(3)
C43 H43 0.9500
C44 C45 1.396(3)
C44 H44 0.9500
C45 C46 1.409(3)
C45 C48 1.432(3)
C46 C47 1.374(3)
C46 H46 0.9500
C47 H47 0.9500
C49 H49A 0.9800
C49 H49B 0.9800
C49 H49C 0.9800
C50 H50A 0.9800
C50 H50B 0.9800
C50 H50C 0.9800

loop_
_geom_torsion_atom_site_label_1
_geom_torsion_atom_site_label_2
_geom_torsion_atom_site_label_3
_geom_torsion_atom_site_label_4
_geom_torsion
C9 N1 C1 C6 -178.8(2)
C8 N1 C1 C6 2.7(4)
C9 N1 C1 C2 0.3(4)
C8 N1 C1 C2 -178.2(2)
N1 C1 C2 C3 -177.7(2)
C6 C1 C2 C3 1.4(3)
C1 C2 C3 C4 0.4(4)
C2 C3 C4 C5 -1.6(4)
C2 C3 C4 C7 178.7(2)
C3 C4 C5 C6 1.0(4)
C7 C4 C5 C6 -179.3(2)
C4 C5 C6 C1 0.8(4)
N1 C1 C6 C5 177.1(2)
C2 C1 C6 C5 -2.0(4)
N3 C10 C11 C12 179.8(2)
C15 C10 C11 C12 -1.0(3)
C10 C11 C12 C13 0.2(3)
C11 C12 C13 C14 0.7(3)
C11 C12 C13 C16 -178.1(2)
C12 C13 C14 C15 -0.8(3)
C16 C13 C14 C15 178.0(2)
C13 C14 C15 C10 0.0(4)
N3 C10 C15 C14 -179.8(2)
C11 C10 C15 C14 0.9(3)
C25 N5 C17 C22 174.5(2)
C24 N5 C17 C22 0.0(4)
C25 N5 C17 C18 -7.2(4)
C24 N5 C17 C18 178.4(2)
N5 C17 C18 C19 -174.7(2)
C22 C17 C18 C19 3.7(3)
C17 C18 C19 C20 -1.2(4)
C18 C19 C20 C21 -2.1(4)
C18 C19 C20 C23 177.8(2)
C19 C20 C21 C22 3.0(4)
C23 C20 C21 C22 -176.9(2)
C20 C21 C22 C17 -0.4(4)
N5 C17 C22 C21 175.5(2)
C18 C17 C22 C21 -2.9(4)
C33 N7 C26 C27 -176.7(2)
C34 N7 C26 C27 5.8(4)
C33 N7 C26 C31 2.4(4)
C34 N7 C26 C31 -175.1(2)
N7 C26 C27 C28 176.1(2)
C31 C26 C27 C28 -3.1(4)
C26 C27 C28 C29 0.9(4)
C27 C28 C29 C30 2.2(4)
C27 C28 C29 C32 -178.1(2)
C28 C29 C30 C31 -3.0(4)
C32 C29 C30 C31 177.3(2)
C29 C30 C31 C26 0.7(4)
N7 C26 C31 C30 -176.9(2)
C27 C26 C31 C30 2.3(4)
N9 C35 C36 C37 -179.6(2)
C40 C35 C36 C37 1.3(3)
C35 C36 C37 C38 -0.9(4)
C36 C37 C38 C39 0.1(3)
C36 C37 C38 C41 178.7(2)
C37 C38 C39 C40 0.3(3)
C41 C38 C39 C40 -178.3(2)
C38 C39 C40 C35 0.2(4)
N9 C35 C40 C39 180.0(2)
C36 C35 C40 C39 -1.0(3)
C49 N11 C42 C47 -3.9(4)
C50 N11 C42 C47 179.2(2)
C49 N11 C42 C43 177.5(2)
C50 N11 C42 C43 0.7(4)
N11 C42 C43 C44 176.5(2)
C47 C42 C43 C44 -2.1(3)
C42 C43 C44 C45 -0.3(4)
C43 C44 C45 C46 1.9(4)
C43 C44 C45 C48 -177.8(2)
C44 C45 C46 C47 -1.2(4)
C48 C45 C46 C47 178.5(2)
C45 C46 C47 C42 -1.2(4)
N11 C42 C47 C46 -175.8(2)
C43 C42 C47 C46 2.8(4)
